data_9015595
loop_
_publ_author_name
'Mills, S. J.'
'Wilson, S. A.'
'Dipple, G. M.'
'Raudsepp, M.'

_publ_section_title
;
 The decomposition of konyaite: importance in CO2 fixation in mine tailings
;
_journal_name_full 'Mineralogical Magazine'
_journal_page_first 903
_journal_page_last 917
_journal_paper_doi 10.1180/minmag.2010.074.5.903
_journal_volume 74
_journal_year 2010
_chemical_compound_source Synthetic
_chemical_formula_sum 'H10 Mg Na2 O13 S2'
_chemical_name_mineral Konyaite
_space_group_IT_number 14
_symmetry_space_group_name_Hall '-P 2ybc'
_symmetry_space_group_name_H-M 'P 1 21/c 1'
_cell_angle_alpha 90
_cell_angle_beta 95.288
_cell_angle_gamma 90
_cell_length_a 5.7594
_cell_length_b 23.914
_cell_length_c 8.0250
_cell_formula_units_Z 4
_cell_volume 1100.582
_database_code_amcsd 0017884
_exptl_crystal_density_diffrn 2.127
_cod_original_cell_volume 1100.581
_cod_original_formula_sum 'Na2 Mg S2 O13 H10'
_cod_database_code 9015595

loop_
_space_group_symop_operation_xyz
x,y,z
x,1/2-y,1/2+z
-x,1/2+y,1/2-z
-x,-y,-z

loop_
_atom_site_aniso_label
_atom_site_aniso_U_11
_atom_site_aniso_U_22
_atom_site_aniso_U_33
_atom_site_aniso_U_12
_atom_site_aniso_U_13
_atom_site_aniso_U_23
Na1 0.02810 0.02070 0.02180 -0.00020 -0.00570 -0.00230
Na2 0.02890 0.02300 0.02070 -0.00150 -0.00050 0.00060
Mg1 0.01230 0.01270 0.01570 0.00000 0.00070 -0.00060
S1 0.01290 0.01130 0.01440 0.00049 0.00040 -0.00046
S2 0.01370 0.01330 0.01800 -0.00028 -0.00030 0.00038
O1 0.02010 0.01300 0.02070 0.00350 -0.00150 -0.00320
O2 0.01330 0.01870 0.02080 -0.00220 0.00140 0.00200
O3 0.01930 0.02530 0.01830 0.00430 0.00470 0.00370
O4 0.01910 0.01710 0.02660 -0.00290 -0.00190 0.00070
O5 0.03000 0.01890 0.02440 0.00040 -0.00350 0.00820
O6 0.02130 0.02500 0.02370 -0.00220 0.00910 -0.00660
O7 0.01670 0.02250 0.02590 -0.00300 -0.00610 -0.00090
O8 0.02920 0.01770 0.02510 0.00550 -0.00460 -0.00170
O9 0.01960 0.04890 0.02330 -0.01170 0.00580 -0.01470
O10 0.02100 0.01770 0.03560 0.00610 -0.00450 -0.00430
O11 0.02210 0.02340 0.02850 -0.00760 -0.00830 0.00420
O12 0.02180 0.01760 0.04020 -0.00040 0.00640 0.01020
O13 0.02150 0.04390 0.01940 0.00560 0.00140 -0.00440

loop_
_atom_site_label
_atom_site_fract_x
_atom_site_fract_y
_atom_site_fract_z
_atom_site_U_iso_or_equiv
Na1 0.27761 0.45040 -0.04907 0.02400
Na2 -0.31311 0.44526 0.34401 0.02440
Mg1 0.03518 0.64080 0.31838 0.01360
S1 0.21295 0.50912 0.29840 0.01293
S2 0.49462 0.33220 0.17467 0.01510
O1 0.20660 0.56761 0.36030 0.01810
O2 -0.28280 0.60147 0.30670 0.01760
O3 0.04030 0.62514 0.06180 0.02080
O4 0.34620 0.68275 0.35730 0.02120
O5 0.27150 0.47355 0.44280 0.02480
O6 0.39430 0.50444 0.18320 0.02290
O7 -0.01270 0.49378 0.21320 0.02220
O8 -0.13360 0.71310 0.24100 0.02440
O9 0.00420 0.65095 0.57250 0.03030
O10 0.69610 0.29487 0.18840 0.02520
O11 0.28950 0.30311 0.09340 0.02530
O12 0.54400 0.38201 0.07860 0.02630
O13 0.44490 0.35015 0.34280 0.02830
H1 -0.21400 0.71340 0.14300 0.03900
H2 -0.13800 0.64610 0.60700 0.06800
H3 -0.29000 0.58100 0.39100 0.04500
H4 0.18000 0.62150 0.02300 0.04700
H5 0.43400 0.67980 0.46000 0.05500
H6 -0.41100 0.62010 0.29700 0.03600
H7 0.06500 0.67910 0.63800 0.07100
H8 -0.17800 0.73980 0.30800 0.06000
H9 0.33000 0.71860 0.34900 0.06500
H10 -0.02900 0.65390 0.00400 0.07300

loop_
_cod_related_entry_id
_cod_related_entry_database
_cod_related_entry_code
1 AMCSD 0017884
